data_4333737
loop_
_publ_author_name
'Leslie D. Field'
'Hsiu L. Li'
'Scott J. Dalgarno'
'Ruaraidh D. McIntosh'

_publ_section_title
;
 Base-Induced Dehydrogenation of Ruthenium Hydrazine Complexes
;
_journal_name_full 'Inorganic Chemistry'
_journal_page_first 1570
_journal_page_last 1583
_journal_paper_doi 10.1021/ic302449n
_journal_volume 52
_journal_year 2013
_chemical_formula_sum 'C25 H60 Cl2 N2 P4 Ru'
_chemical_formula_weight 684.60
_chemical_name_common LHL2919
_chemical_name_systematic
;
 ?
;
_space_group_IT_number 14
_symmetry_cell_setting monoclinic
_symmetry_space_group_name_Hall '-P 2ybc'
_symmetry_space_group_name_H-M 'P 1 21/c 1'
_atom_sites_solution_hydrogens geom
_atom_sites_solution_primary direct
_atom_sites_solution_secondary difmap
_audit_creation_method SHELXL-97
_cell_angle_alpha 90.00
_cell_angle_beta 91.681(3)
_cell_angle_gamma 90.00
_cell_formula_units_Z 8
_cell_length_a 13.6590(10)
_cell_length_b 18.7193(14)
_cell_length_c 26.3192(18)
_cell_measurement_reflns_used 8436
_cell_measurement_temperature 100(2)
_cell_measurement_theta_max 26.68
_cell_measurement_theta_min 2.93
_cell_volume 6726.6(8)
_computing_cell_refinement 'SAINT (Bruker, 1998)'
_computing_data_collection 'Apex II'
_computing_data_reduction 'SAINT (Bruker, 1998)'
_computing_molecular_graphics 'XSeed (Barbour, 2001)'
_computing_publication_material 'local program'
_computing_structure_refinement 'SHELXL-97 (Sheldrick, 1997)'
_computing_structure_solution 'SHELXS-97 (Sheldrick, 1990)'
_diffrn_ambient_temperature 100(2)
_diffrn_measured_fraction_theta_full 0.997
_diffrn_measured_fraction_theta_max 0.997
_diffrn_measurement_device_type 'Bruker X8 Apex II CCD Diffractometer'
_diffrn_measurement_method '\f and \w scans'
_diffrn_radiation_monochromator graphite
_diffrn_radiation_source 'fine-focus sealed tube'
_diffrn_radiation_type MoK\a
_diffrn_radiation_wavelength 0.71073
_diffrn_reflns_av_R_equivalents 0.0646
_diffrn_reflns_av_sigmaI/netI 0.0682
_diffrn_reflns_limit_h_max 17
_diffrn_reflns_limit_h_min -17
_diffrn_reflns_limit_k_max 13
_diffrn_reflns_limit_k_min -23
_diffrn_reflns_limit_l_max 33
_diffrn_reflns_limit_l_min -33
_diffrn_reflns_number 55357
_diffrn_reflns_theta_full 26.73
_diffrn_reflns_theta_max 26.73
_diffrn_reflns_theta_min 1.34
_exptl_absorpt_coefficient_mu 0.833
_exptl_absorpt_correction_T_max 0.8189
_exptl_absorpt_correction_T_min 0.7318
_exptl_absorpt_correction_type multi-scan
_exptl_absorpt_process_details Bruker-SADABS
_exptl_crystal_colour Colourless
_exptl_crystal_density_diffrn 1.352
_exptl_crystal_description Block
_exptl_crystal_F_000 2896
_exptl_crystal_size_max 0.40
_exptl_crystal_size_mid 0.30
_exptl_crystal_size_min 0.25
_refine_diff_density_max 1.095
_refine_diff_density_min -1.028
_refine_diff_density_rms 0.130
_refine_ls_extinction_method none
_refine_ls_goodness_of_fit_ref 1.199
_refine_ls_hydrogen_treatment constr
_refine_ls_matrix_type full
_refine_ls_number_parameters 657
_refine_ls_number_reflns 14250
_refine_ls_number_restraints 6
_refine_ls_restrained_S_all 1.199
_refine_ls_R_factor_all 0.0883
_refine_ls_R_factor_gt 0.0602
_refine_ls_shift/su_max 0.002
_refine_ls_shift/su_mean 0.000
_refine_ls_structure_factor_coef Fsqd
_refine_ls_weighting_details 'calc w=1/[\s^2^(Fo^2^)+(0.0063P)^2^+37.9639P] where P=(Fo^2^+2Fc^2^)/3'
_refine_ls_weighting_scheme calc
_refine_ls_wR_factor_gt 0.1144
_refine_ls_wR_factor_ref 0.1226
_reflns_number_gt 10628
_reflns_number_total 14250
_reflns_threshold_expression >2sigma(I)
_cod_data_source_file ic302449n_si_001_2.cif
_cod_data_source_block LHL2919
_cod_database_code 4333737

loop_
_symmetry_equiv_pos_as_xyz
'x, y, z'
'-x, y+1/2, -z+1/2'
'-x, -y, -z'
'x, -y-1/2, z-1/2'

loop_
_atom_site_label
_atom_site_type_symbol
_atom_site_fract_x
_atom_site_fract_y
_atom_site_fract_z
_atom_site_U_iso_or_equiv
_atom_site_adp_type
_atom_site_occupancy
_atom_site_symmetry_multiplicity
_atom_site_calc_flag
_atom_site_refinement_flags
Ru1 Ru 0.54875(3) 0.48770(2) 0.343149(16) 0.01079(10) Uani 1 1 d .
Cl1 Cl 0.40061(10) 0.46015(7) 0.28936(5) 0.0172(3) Uani 1 1 d .
P1 P 0.60328(10) 0.57375(7) 0.28902(5) 0.0117(3) Uani 1 1 d .
N1 N 0.4643(3) 0.4491(2) 0.40345(18) 0.0139(9) Uani 1 1 d D
C1 C 0.6718(4) 0.6177(3) 0.1932(2) 0.0195(12) Uani 1 1 d .
H1C H 0.6626 0.6146 0.1562 0.029 Uiso 1 1 calc R
H1D H 0.7394 0.6050 0.2028 0.029 Uiso 1 1 calc R
H1E H 0.6582 0.6665 0.2044 0.029 Uiso 1 1 calc R
Ru2 Ru 0.04307(3) 0.99868(2) 0.652480(16) 0.01121(10) Uani 1 1 d .
Cl2 Cl 0.55642(11) 0.38143(7) 0.50258(5) 0.0207(3) Uani 1 1 d .
P2 P 0.64201(10) 0.39480(7) 0.31518(5) 0.0139(3) Uani 1 1 d .
N2 N 0.4468(3) 0.5254(2) 0.39904(18) 0.0156(10) Uani 1 1 d D
C2 C 0.6020(4) 0.5663(3) 0.2184(2) 0.0146(11) Uani 1 1 d .
H2A H 0.6262 0.5171 0.2107 0.018 Uiso 1 1 calc R
Cl3 Cl -0.10540(9) 1.02606(7) 0.70156(5) 0.0169(3) Uani 1 1 d .
P3 P 0.76146(12) 0.62115(8) 0.54080(6) 0.0210(3) Uani 1 1 d .
N3 N -0.0411(3) 1.0391(2) 0.59048(18) 0.0147(10) Uani 1 1 d D
C3 C 0.5000(4) 0.5718(3) 0.1936(2) 0.0199(12) Uani 1 1 d .
H3C H 0.4756 0.6208 0.1971 0.030 Uiso 1 1 calc R
H3D H 0.4557 0.5387 0.2103 0.030 Uiso 1 1 calc R
H3E H 0.5032 0.5596 0.1575 0.030 Uiso 1 1 calc R
Cl4 Cl 0.06321(11) 0.12730(7) 0.50698(5) 0.0211(3) Uani 1 1 d .
P4 P 0.68328(10) 0.51463(7) 0.39032(5) 0.0130(3) Uani 1 1 d .
N4 N -0.0613(3) 0.9628(2) 0.59272(17) 0.0128(9) Uani 1 1 d D
C4 C 0.4344(4) 0.6579(3) 0.2963(2) 0.0197(12) Uani 1 1 d .
H4A H 0.4135 0.6170 0.3166 0.030 Uiso 1 1 calc R
H4B H 0.4117 0.6516 0.2610 0.030 Uiso 1 1 calc R
H4C H 0.4064 0.7019 0.3100 0.030 Uiso 1 1 calc R
P5 P 0.13419(10) 1.09465(7) 0.68016(5) 0.0135(3) Uani 1 1 d .
C5 C 0.5466(4) 0.6630(3) 0.2987(2) 0.0140(11) Uani 1 1 d .
H5 H 0.5673 0.6951 0.2706 0.017 Uiso 1 1 calc R
P6 P 0.10105(10) 0.91420(7) 0.70804(5) 0.0119(3) Uani 1 1 d .
C6 C 0.5777(5) 0.6975(3) 0.3489(2) 0.0276(15) Uani 1 1 d .
H6A H 0.5424 0.7427 0.3528 0.041 Uiso 1 1 calc R
H6B H 0.6483 0.7068 0.3493 0.041 Uiso 1 1 calc R
H6C H 0.5623 0.6653 0.3769 0.041 Uiso 1 1 calc R
P7 P 0.26746(12) 0.87654(8) 0.45890(6) 0.0203(3) Uani 1 1 d .
C7 C 0.7346(4) 0.5884(3) 0.3018(2) 0.0153(11) Uani 1 1 d .
H7A H 0.7726 0.5537 0.2820 0.018 Uiso 1 1 calc R
H7B H 0.7525 0.6370 0.2906 0.018 Uiso 1 1 calc R
P8 P 0.17729(10) 0.97388(7) 0.60842(5) 0.0129(3) Uani 1 1 d .
C8 C 0.7617(4) 0.5801(3) 0.3586(2) 0.0151(11) Uani 1 1 d .
H8A H 0.7555 0.6270 0.3756 0.018 Uiso 1 1 calc R
H8B H 0.8309 0.5647 0.3623 0.018 Uiso 1 1 calc R
C9 C 0.7493(4) 0.3230(3) 0.2382(2) 0.0205(13) Uani 1 1 d .
H9A H 0.7218 0.2766 0.2474 0.031 Uiso 1 1 calc R
H9B H 0.8089 0.3320 0.2588 0.031 Uiso 1 1 calc R
H9C H 0.7652 0.3228 0.2021 0.031 Uiso 1 1 calc R
C10 C 0.6740(4) 0.3819(3) 0.2479(2) 0.0164(12) Uani 1 1 d .
H10 H 0.7047 0.4277 0.2369 0.020 Uiso 1 1 calc R
C11 C 0.5829(4) 0.3713(3) 0.2131(2) 0.0249(14) Uani 1 1 d .
H11A H 0.6012 0.3761 0.1775 0.037 Uiso 1 1 calc R
H11B H 0.5337 0.4073 0.2209 0.037 Uiso 1 1 calc R
H11C H 0.5559 0.3235 0.2185 0.037 Uiso 1 1 calc R
C12 C 0.6246(5) 0.2834(3) 0.3888(2) 0.0254(14) Uani 1 1 d .
H12A H 0.5957 0.3180 0.4120 0.038 Uiso 1 1 calc R
H12B H 0.6960 0.2836 0.3937 0.038 Uiso 1 1 calc R
H12C H 0.5993 0.2356 0.3959 0.038 Uiso 1 1 calc R
C13 C 0.5978(4) 0.3039(3) 0.3339(2) 0.0204(13) Uani 1 1 d .
H13 H 0.6308 0.2687 0.3115 0.025 Uiso 1 1 calc R
C14 C 0.4878(4) 0.2948(3) 0.3247(2) 0.0256(14) Uani 1 1 d .
H14A H 0.4694 0.2452 0.3316 0.038 Uiso 1 1 calc R
H14B H 0.4706 0.3064 0.2893 0.038 Uiso 1 1 calc R
H14C H 0.4526 0.3268 0.3473 0.038 Uiso 1 1 calc R
C15 C 0.7666(4) 0.4000(3) 0.3448(2) 0.0188(12) Uani 1 1 d .
H15A H 0.7941 0.3513 0.3486 0.023 Uiso 1 1 calc R
H15B H 0.8098 0.4278 0.3226 0.023 Uiso 1 1 calc R
C16 C 0.7630(4) 0.4358(3) 0.3968(2) 0.0192(12) Uani 1 1 d .
H16A H 0.8296 0.4503 0.4085 0.023 Uiso 1 1 calc R
H16B H 0.7365 0.4022 0.4221 0.023 Uiso 1 1 calc R
C17 C 0.6779(5) 0.7314(3) 0.4803(3) 0.0338(16) Uani 1 1 d .
H17A H 0.6127 0.7167 0.4909 0.051 Uiso 1 1 calc R
H17B H 0.6958 0.7040 0.4502 0.051 Uiso 1 1 calc R
H17C H 0.6771 0.7824 0.4721 0.051 Uiso 1 1 calc R
C18 C 0.7514(5) 0.7176(3) 0.5227(2) 0.0291(15) Uani 1 1 d .
H18 H 0.8170 0.7347 0.5120 0.035 Uiso 1 1 calc R
C19 C 0.7223(8) 0.7595(4) 0.5696(3) 0.061(3) Uani 1 1 d .
H19A H 0.7172 0.8104 0.5611 0.092 Uiso 1 1 calc R
H19B H 0.7721 0.7528 0.5968 0.092 Uiso 1 1 calc R
H19C H 0.6589 0.7423 0.5811 0.092 Uiso 1 1 calc R
C20 C 0.9114(5) 0.5444(4) 0.5897(3) 0.0410(18) Uani 1 1 d .
H20A H 0.9090 0.5079 0.5630 0.062 Uiso 1 1 calc R
H20B H 0.8628 0.5333 0.6152 0.062 Uiso 1 1 calc R
H20C H 0.9769 0.5452 0.6059 0.062 Uiso 1 1 calc R
C21 C 0.8887(5) 0.6179(4) 0.5662(2) 0.0321(16) Uani 1 1 d .
H21 H 0.8923 0.6529 0.5949 0.038 Uiso 1 1 calc R
C22 C 0.9694(5) 0.6391(5) 0.5302(3) 0.048(2) Uani 1 1 d .
H22A H 1.0315 0.6443 0.5494 0.072 Uiso 1 1 calc R
H22B H 0.9523 0.6846 0.5137 0.072 Uiso 1 1 calc R
H22C H 0.9761 0.6021 0.5042 0.072 Uiso 1 1 calc R
C23 C 0.7759(4) 0.5746(3) 0.4789(2) 0.0196(12) Uani 1 1 d .
H23A H 0.8079 0.6074 0.4550 0.024 Uiso 1 1 calc R
H23B H 0.8193 0.5327 0.4842 0.024 Uiso 1 1 calc R
C24 C 0.6768(4) 0.5494(3) 0.4551(2) 0.0170(12) Uani 1 1 d .
H24A H 0.6305 0.5901 0.4549 0.020 Uiso 1 1 calc R
H24B H 0.6497 0.5117 0.4770 0.020 Uiso 1 1 calc R
C25 C 0.3422(4) 0.5441(3) 0.3939(2) 0.0207(13) Uani 1 1 d .
H25A H 0.3136 0.5212 0.3634 0.031 Uiso 1 1 calc R
H25B H 0.3353 0.5961 0.3909 0.031 Uiso 1 1 calc R
H25C H 0.3080 0.5275 0.4239 0.031 Uiso 1 1 calc R
C26 C 0.1524(5) 1.2339(3) 0.6329(3) 0.0332(16) Uani 1 1 d .
H26A H 0.1639 1.2624 0.6637 0.050 Uiso 1 1 calc R
H26B H 0.1223 1.2640 0.6063 0.050 Uiso 1 1 calc R
H26C H 0.2148 1.2152 0.6213 0.050 Uiso 1 1 calc R
C27 C 0.0852(4) 1.1731(3) 0.6442(2) 0.0235(13) Uani 1 1 d .
H27 H 0.0669 1.1533 0.6099 0.028 Uiso 1 1 calc R
C28 C -0.0120(5) 1.1994(3) 0.6648(3) 0.0303(15) Uani 1 1 d .
H28A H -0.0458 1.2289 0.6390 0.045 Uiso 1 1 calc R
H28B H 0.0007 1.2278 0.6955 0.045 Uiso 1 1 calc R
H28C H -0.0530 1.1582 0.6729 0.045 Uiso 1 1 calc R
C29 C 0.2273(4) 1.1818(3) 0.7568(2) 0.0251(14) Uani 1 1 d .
H29A H 0.2481 1.1837 0.7927 0.038 Uiso 1 1 calc R
H29B H 0.1922 1.2259 0.7476 0.038 Uiso 1 1 calc R
H29C H 0.2850 1.1770 0.7357 0.038 Uiso 1 1 calc R
C30 C 0.1595(4) 1.1175(3) 0.7478(2) 0.0169(12) Uani 1 1 d .
H30 H 0.1957 1.0756 0.7625 0.020 Uiso 1 1 calc R
C31 C 0.0666(4) 1.1243(3) 0.7787(2) 0.0216(13) Uani 1 1 d .
H31A H 0.0306 1.1674 0.7682 0.032 Uiso 1 1 calc R
H31B H 0.0846 1.1276 0.8149 0.032 Uiso 1 1 calc R
H31C H 0.0251 1.0822 0.7727 0.032 Uiso 1 1 calc R
C32 C 0.2604(4) 1.0872(3) 0.6578(2) 0.0183(12) Uani 1 1 d .
H32A H 0.2906 1.1352 0.6560 0.022 Uiso 1 1 calc R
H32B H 0.3003 1.0576 0.6817 0.022 Uiso 1 1 calc R
C33 C 0.2571(4) 1.0526(3) 0.6051(2) 0.0173(12) Uani 1 1 d .
H33A H 0.3238 1.0382 0.5954 0.021 Uiso 1 1 calc R
H33B H 0.2308 1.0867 0.5794 0.021 Uiso 1 1 calc R
C34 C 0.0007(4) 0.9229(3) 0.8014(2) 0.0200(12) Uani 1 1 d .
H34A H 0.0051 0.9412 0.8363 0.030 Uiso 1 1 calc R
H34B H -0.0237 0.8737 0.8017 0.030 Uiso 1 1 calc R
H34C H -0.0443 0.9529 0.7811 0.030 Uiso 1 1 calc R
C35 C 0.1023(4) 0.9245(3) 0.7784(2) 0.0148(11) Uani 1 1 d .
H35 H 0.1298 0.9730 0.7858 0.018 Uiso 1 1 calc R
C36 C 0.1694(4) 0.8711(3) 0.8067(2) 0.0206(13) Uani 1 1 d .
H36A H 0.1510 0.8224 0.7968 0.031 Uiso 1 1 calc R
H36B H 0.1627 0.8770 0.8434 0.031 Uiso 1 1 calc R
H36C H 0.2375 0.8800 0.7978 0.031 Uiso 1 1 calc R
C37 C -0.0674(4) 0.8305(3) 0.6955(2) 0.0188(12) Uani 1 1 d .
H37A H -0.0958 0.7832 0.6887 0.028 Uiso 1 1 calc R
H37B H -0.0872 0.8634 0.6681 0.028 Uiso 1 1 calc R
H37C H -0.0908 0.8485 0.7279 0.028 Uiso 1 1 calc R
C38 C 0.0441(4) 0.8247(3) 0.6983(2) 0.0174(12) Uani 1 1 d .
H38 H 0.0628 0.7941 0.7282 0.021 Uiso 1 1 calc R
C39 C 0.0782(4) 0.7870(3) 0.6504(2) 0.0238(13) Uani 1 1 d .
H39A H 0.0628 0.8168 0.6206 0.036 Uiso 1 1 calc R
H39B H 0.0445 0.7410 0.6467 0.036 Uiso 1 1 calc R
H39C H 0.1490 0.7790 0.6531 0.036 Uiso 1 1 calc R
C40 C 0.2317(4) 0.8995(3) 0.6973(2) 0.0150(11) Uani 1 1 d .
H40A H 0.2707 0.9347 0.7173 0.018 Uiso 1 1 calc R
H40B H 0.2503 0.8512 0.7095 0.018 Uiso 1 1 calc R
C41 C 0.2559(4) 0.9063(3) 0.6413(2) 0.0145(11) Uani 1 1 d .
H41A H 0.2466 0.8594 0.6245 0.017 Uiso 1 1 calc R
H41B H 0.3255 0.9201 0.6385 0.017 Uiso 1 1 calc R
C42 C 0.4762(5) 0.8700(5) 0.4813(3) 0.047(2) Uani 1 1 d .
H42A H 0.4688 0.9017 0.5106 0.070 Uiso 1 1 calc R
H42B H 0.5411 0.8768 0.4672 0.070 Uiso 1 1 calc R
H42C H 0.4691 0.8202 0.4922 0.070 Uiso 1 1 calc R
C43 C 0.3969(5) 0.8875(4) 0.4405(2) 0.0326(16) Uani 1 1 d .
H43 H 0.4073 0.8541 0.4115 0.039 Uiso 1 1 calc R
C44 C 0.4123(6) 0.9638(4) 0.4200(3) 0.050(2) Uani 1 1 d .
H44A H 0.4790 0.9682 0.4076 0.075 Uiso 1 1 calc R
H44B H 0.4027 0.9984 0.4473 0.075 Uiso 1 1 calc R
H44C H 0.3650 0.9731 0.3921 0.075 Uiso 1 1 calc R
C45 C 0.1769(5) 0.7608(3) 0.5056(3) 0.0405(18) Uani 1 1 d .
H45A H 0.1764 0.7092 0.5119 0.061 Uiso 1 1 calc R
H45B H 0.1168 0.7745 0.4868 0.061 Uiso 1 1 calc R
H45C H 0.1807 0.7863 0.5381 0.061 Uiso 1 1 calc R
C46 C 0.2656(5) 0.7800(3) 0.4743(2) 0.0268(14) Uani 1 1 d .
H46 H 0.3264 0.7681 0.4947 0.032 Uiso 1 1 calc R
C47 C 0.2651(7) 0.7364(4) 0.4249(3) 0.054(2) Uani 1 1 d .
H47A H 0.2056 0.7473 0.4047 0.081 Uiso 1 1 calc R
H47B H 0.2666 0.6853 0.4331 0.081 Uiso 1 1 calc R
H47C H 0.3228 0.7488 0.4055 0.081 Uiso 1 1 calc R
C48 C 0.2720(4) 0.9198(3) 0.5223(2) 0.0199(12) Uani 1 1 d .
H48A H 0.3046 0.8869 0.5468 0.024 Uiso 1 1 calc R
H48B H 0.3129 0.9633 0.5204 0.024 Uiso 1 1 calc R
C49 C 0.1722(4) 0.9407(3) 0.5427(2) 0.0157(11) Uani 1 1 d .
H49A H 0.1285 0.8985 0.5409 0.019 Uiso 1 1 calc R
H49B H 0.1429 0.9781 0.5205 0.019 Uiso 1 1 calc R
C50 C -0.1664(4) 0.9460(3) 0.5941(2) 0.0193(12) Uani 1 1 d .
H50A H -0.1997 0.9646 0.5633 0.029 Uiso 1 1 calc R
H50B H -0.1944 0.9682 0.6241 0.029 Uiso 1 1 calc R
H50C H -0.1752 0.8941 0.5957 0.029 Uiso 1 1 calc R
H3A H -0.007(4) 1.053(3) 0.5614(14) 0.023 Uiso 1 1 d D
H3B H -0.101(2) 1.062(3) 0.595(2) 0.023 Uiso 1 1 d D
H4 H -0.036(4) 0.940(3) 0.5644(15) 0.023 Uiso 1 1 d D
H1A H 0.490(4) 0.436(3) 0.4358(12) 0.023 Uiso 1 1 d D
H2 H 0.466(4) 0.545(3) 0.4310(12) 0.023 Uiso 1 1 d D
H1B H 0.402(2) 0.427(3) 0.399(2) 0.023 Uiso 1 1 d D

loop_
_atom_site_aniso_label
_atom_site_aniso_U_11
_atom_site_aniso_U_22
_atom_site_aniso_U_33
_atom_site_aniso_U_23
_atom_site_aniso_U_13
_atom_site_aniso_U_12
Ru1 0.0106(2) 0.00958(19) 0.0121(2) 0.00002(16) -0.00101(16) -0.00052(16)
Cl1 0.0145(7) 0.0187(6) 0.0182(7) -0.0004(5) -0.0036(5) -0.0036(5)
P1 0.0094(7) 0.0134(6) 0.0124(7) 0.0012(5) -0.0007(5) 0.0005(5)
N1 0.009(2) 0.015(2) 0.018(2) 0.0004(19) 0.0002(19) -0.0003(18)
C1 0.018(3) 0.030(3) 0.011(3) 0.005(2) 0.000(2) -0.001(2)
Ru2 0.0103(2) 0.01111(19) 0.0121(2) 0.00089(16) -0.00085(16) 0.00062(17)
Cl2 0.0254(8) 0.0201(7) 0.0166(7) -0.0004(5) -0.0011(6) 0.0053(6)
P2 0.0140(7) 0.0114(6) 0.0163(7) -0.0019(5) -0.0004(6) 0.0006(5)
N2 0.016(2) 0.012(2) 0.019(3) 0.0027(18) -0.001(2) 0.0011(18)
C2 0.012(3) 0.016(3) 0.016(3) 0.000(2) 0.000(2) 0.000(2)
Cl3 0.0119(6) 0.0196(7) 0.0191(7) 0.0007(5) 0.0013(5) 0.0034(5)
P3 0.0228(8) 0.0261(8) 0.0141(8) -0.0012(6) -0.0026(6) -0.0095(7)
N3 0.014(2) 0.014(2) 0.016(2) 0.0023(19) -0.001(2) 0.0021(19)
C3 0.021(3) 0.023(3) 0.016(3) 0.001(2) -0.003(2) -0.001(2)
Cl4 0.0259(8) 0.0199(7) 0.0172(7) 0.0006(5) -0.0007(6) -0.0045(6)
P4 0.0119(7) 0.0139(7) 0.0130(7) 0.0000(5) -0.0017(5) 0.0010(5)
N4 0.010(2) 0.010(2) 0.019(3) 0.0013(18) -0.0027(19) -0.0026(17)
C4 0.016(3) 0.019(3) 0.024(3) 0.001(2) -0.001(2) 0.001(2)
P5 0.0127(7) 0.0129(7) 0.0148(7) -0.0004(5) -0.0008(6) -0.0005(5)
C5 0.012(3) 0.009(2) 0.020(3) 0.004(2) -0.001(2) -0.002(2)
P6 0.0108(7) 0.0128(6) 0.0120(7) 0.0025(5) -0.0005(5) 0.0012(5)
C6 0.023(3) 0.021(3) 0.039(4) -0.013(3) -0.008(3) 0.005(3)
P7 0.0245(8) 0.0235(8) 0.0128(7) -0.0003(6) -0.0004(6) 0.0091(6)
C7 0.017(3) 0.016(3) 0.013(3) 0.001(2) 0.002(2) 0.004(2)
P8 0.0105(7) 0.0155(7) 0.0125(7) 0.0006(5) -0.0013(5) 0.0013(5)
C8 0.011(3) 0.016(3) 0.018(3) 0.002(2) -0.002(2) -0.003(2)
C9 0.023(3) 0.018(3) 0.020(3) -0.001(2) 0.002(3) 0.003(2)
C10 0.017(3) 0.011(3) 0.021(3) -0.001(2) 0.005(2) 0.000(2)
C11 0.031(4) 0.028(3) 0.016(3) -0.004(3) -0.001(3) 0.001(3)
C12 0.031(4) 0.018(3) 0.027(3) 0.006(2) 0.001(3) 0.002(3)
C13 0.026(3) 0.014(3) 0.022(3) -0.003(2) 0.004(3) -0.001(2)
C14 0.024(3) 0.016(3) 0.036(4) 0.003(3) -0.006(3) -0.005(2)
C15 0.015(3) 0.015(3) 0.026(3) -0.003(2) 0.003(2) 0.002(2)
C16 0.019(3) 0.018(3) 0.020(3) 0.000(2) -0.006(2) 0.005(2)
C17 0.041(4) 0.023(3) 0.038(4) 0.002(3) 0.000(3) 0.002(3)
C18 0.039(4) 0.022(3) 0.026(4) -0.002(3) 0.004(3) -0.012(3)
C19 0.125(9) 0.026(4) 0.032(4) -0.014(3) -0.002(5) -0.012(5)
C20 0.029(4) 0.060(5) 0.033(4) 0.008(4) -0.011(3) -0.002(4)
C21 0.027(4) 0.045(4) 0.024(3) 0.003(3) -0.004(3) -0.013(3)
C22 0.022(4) 0.077(6) 0.043(5) 0.019(4) -0.010(3) -0.014(4)
C23 0.019(3) 0.024(3) 0.015(3) 0.000(2) -0.006(2) 0.000(2)
C24 0.016(3) 0.019(3) 0.017(3) 0.001(2) -0.001(2) -0.003(2)
C25 0.012(3) 0.025(3) 0.025(3) 0.000(2) 0.001(2) 0.003(2)
C26 0.035(4) 0.022(3) 0.043(4) 0.007(3) -0.003(3) -0.004(3)
C27 0.024(3) 0.019(3) 0.027(3) 0.006(2) 0.004(3) 0.000(2)
C28 0.033(4) 0.018(3) 0.041(4) 0.006(3) 0.007(3) 0.008(3)
C29 0.027(4) 0.021(3) 0.027(3) -0.009(3) -0.002(3) -0.003(3)
C30 0.021(3) 0.015(3) 0.015(3) -0.003(2) -0.002(2) -0.001(2)
C31 0.027(3) 0.022(3) 0.015(3) -0.006(2) 0.001(3) 0.000(3)
C32 0.013(3) 0.017(3) 0.024(3) -0.001(2) -0.004(2) -0.005(2)
C33 0.010(3) 0.021(3) 0.021(3) -0.001(2) 0.004(2) -0.005(2)
C34 0.017(3) 0.028(3) 0.014(3) 0.002(2) 0.000(2) 0.005(2)
C35 0.013(3) 0.016(3) 0.015(3) 0.000(2) -0.003(2) -0.001(2)
C36 0.016(3) 0.031(3) 0.015(3) 0.003(2) 0.000(2) 0.003(2)
C37 0.018(3) 0.012(3) 0.026(3) 0.001(2) -0.007(3) -0.003(2)
C38 0.013(3) 0.017(3) 0.022(3) 0.003(2) -0.004(2) 0.000(2)
C39 0.022(3) 0.018(3) 0.031(4) -0.003(3) 0.000(3) -0.004(2)
C40 0.012(3) 0.019(3) 0.013(3) 0.004(2) -0.004(2) -0.001(2)
C41 0.012(3) 0.019(3) 0.012(3) 0.003(2) -0.001(2) 0.001(2)
C42 0.022(4) 0.070(6) 0.047(5) 0.015(4) 0.008(3) 0.015(4)
C43 0.034(4) 0.040(4) 0.025(4) 0.008(3) 0.008(3) 0.016(3)
C44 0.037(4) 0.055(5) 0.060(5) 0.024(4) 0.020(4) 0.012(4)
C45 0.037(4) 0.019(3) 0.065(5) -0.001(3) -0.004(4) 0.002(3)
C46 0.033(4) 0.019(3) 0.028(4) -0.003(3) -0.009(3) 0.010(3)
C47 0.088(7) 0.033(4) 0.041(5) -0.017(3) -0.024(4) 0.020(4)
C48 0.019(3) 0.025(3) 0.016(3) 0.000(2) 0.003(2) 0.002(2)
C49 0.016(3) 0.013(3) 0.017(3) -0.001(2) -0.001(2) -0.002(2)
C50 0.009(3) 0.025(3) 0.023(3) 0.005(2) -0.003(2) -0.004(2)

loop_
_atom_type_symbol
_atom_type_description
_atom_type_scat_dispersion_real
_atom_type_scat_dispersion_imag
_atom_type_scat_source
C C 0.0033 0.0016 'International Tables Vol C Tables 4.2.6.8 and 6.1.1.4'
H H 0.0000 0.0000 'International Tables Vol C Tables 4.2.6.8 and 6.1.1.4'
N N 0.0061 0.0033 'International Tables Vol C Tables 4.2.6.8 and 6.1.1.4'
P P 0.1023 0.0942 'International Tables Vol C Tables 4.2.6.8 and 6.1.1.4'
Ru Ru -1.2594 0.8363 'International Tables Vol C Tables 4.2.6.8 and 6.1.1.4'
Cl Cl 0.1484 0.1585 'International Tables Vol C Tables 4.2.6.8 and 6.1.1.4'

loop_
_geom_angle_atom_site_label_1
_geom_angle_atom_site_label_2
_geom_angle_atom_site_label_3
_geom_angle
N1 Ru1 N2 39.54(16)
N1 Ru1 P4 96.74(13)
N2 Ru1 P4 94.76(13)
N1 Ru1 P1 154.31(13)
N2 Ru1 P1 114.79(12)
P4 Ru1 P1 84.84(5)
N1 Ru1 P2 107.62(12)
N2 Ru1 P2 146.92(12)
P4 Ru1 P2 83.93(5)
P1 Ru1 P2 98.06(5)
N1 Ru1 Cl1 84.48(13)
N2 Ru1 Cl1 85.75(13)
P4 Ru1 Cl1 178.61(5)
P1 Ru1 Cl1 93.77(5)
P2 Ru1 Cl1 96.34(5)
C7 P1 C5 104.4(2)
C7 P1 C2 100.1(2)
C5 P1 C2 102.3(2)
C7 P1 Ru1 108.94(17)
C5 P1 Ru1 113.71(17)
C2 P1 Ru1 125.03(17)
N2 N1 Ru1 72.3(3)
N2 N1 H1A 112(4)
Ru1 N1 H1A 124(4)
N2 N1 H1B 106(4)
Ru1 N1 H1B 124(4)
H1A N1 H1B 109(5)
C2 C1 H1C 109.5
C2 C1 H1D 109.5
H1C C1 H1D 109.5
C2 C1 H1E 109.5
H1C C1 H1E 109.5
H1D C1 H1E 109.5
N3 Ru2 N4 39.44(16)
N3 Ru2 P8 96.28(13)
N4 Ru2 P8 95.13(12)
N3 Ru2 P6 156.38(13)
N4 Ru2 P6 116.95(12)
P8 Ru2 P6 85.08(5)
N3 Ru2 P5 104.11(13)
N4 Ru2 P5 143.32(12)
P8 Ru2 P5 83.24(5)
P6 Ru2 P5 99.48(5)
N3 Ru2 Cl3 83.90(13)
N4 Ru2 Cl3 85.02(12)
P8 Ru2 Cl3 179.82(6)
P6 Ru2 Cl3 94.76(5)
P5 Ru2 Cl3 96.71(5)
C10 P2 C15 99.8(3)
C10 P2 C13 102.7(2)
C15 P2 C13 103.7(3)
C10 P2 Ru1 123.72(18)
C15 P2 Ru1 109.71(17)
C13 P2 Ru1 114.73(19)
N1 N2 C25 113.4(4)
N1 N2 Ru1 68.1(3)
C25 N2 Ru1 130.8(4)
N1 N2 H2 106(4)
C25 N2 H2 103(4)
Ru1 N2 H2 124(4)
C1 C2 C3 110.3(4)
C1 C2 P1 113.5(4)
C3 C2 P1 113.8(4)
C1 C2 H2A 106.2
C3 C2 H2A 106.2
P1 C2 H2A 106.2
C21 P3 C23 100.3(3)
C21 P3 C18 100.7(3)
C23 P3 C18 103.8(3)
N4 N3 Ru2 73.5(3)
N4 N3 H3A 114(4)
Ru2 N3 H3A 117(4)
N4 N3 H3B 106(4)
Ru2 N3 H3B 121(4)
H3A N3 H3B 116(5)
C2 C3 H3C 109.5
C2 C3 H3D 109.5
H3C C3 H3D 109.5
C2 C3 H3E 109.5
H3C C3 H3E 109.5
H3D C3 H3E 109.5
C24 P4 C16 104.1(3)
C24 P4 C8 103.3(2)
C16 P4 C8 103.0(3)
C24 P4 Ru1 122.27(18)
C16 P4 Ru1 110.13(19)
C8 P4 Ru1 112.07(18)
N3 N4 C50 113.4(4)
N3 N4 Ru2 67.0(3)
C50 N4 Ru2 131.4(4)
N3 N4 H4 110(4)
C50 N4 H4 108(4)
Ru2 N4 H4 117(4)
C5 C4 H4A 109.5
C5 C4 H4B 109.5
H4A C4 H4B 109.5
C5 C4 H4C 109.5
H4A C4 H4C 109.5
H4B C4 H4C 109.5
C32 P5 C30 100.1(3)
C32 P5 C27 102.9(3)
C30 P5 C27 111.1(3)
C32 P5 Ru2 110.07(18)
C30 P5 Ru2 124.79(18)
C27 P5 Ru2 105.9(2)
C6 C5 C4 108.3(5)
C6 C5 P1 113.2(4)
C4 C5 P1 110.9(3)
C6 C5 H5 108.1
C4 C5 H5 108.1
P1 C5 H5 108.1
C40 P6 C35 100.9(2)
C40 P6 C38 104.3(2)
C35 P6 C38 102.8(3)
C40 P6 Ru2 109.06(17)
C35 P6 Ru2 124.00(18)
C38 P6 Ru2 113.58(18)
C5 C6 H6A 109.5
C5 C6 H6B 109.5
H6A C6 H6B 109.5
C5 C6 H6C 109.5
H6A C6 H6C 109.5
H6B C6 H6C 109.5
C46 P7 C48 103.3(3)
C46 P7 C43 100.6(3)
C48 P7 C43 100.3(3)
C8 C7 P1 111.7(4)
C8 C7 H7A 109.3
P1 C7 H7A 109.3
C8 C7 H7B 109.3
P1 C7 H7B 109.3
H7A C7 H7B 107.9
C33 P8 C49 103.4(2)
C33 P8 C41 103.5(3)
C49 P8 C41 102.4(2)
C33 P8 Ru2 110.72(18)
C49 P8 Ru2 123.16(18)
C41 P8 Ru2 111.68(17)
C7 C8 P4 112.4(4)
C7 C8 H8A 109.1
P4 C8 H8A 109.1
C7 C8 H8B 109.1
P4 C8 H8B 109.1
H8A C8 H8B 107.9
C10 C9 H9A 109.5
C10 C9 H9B 109.5
H9A C9 H9B 109.5
C10 C9 H9C 109.5
H9A C9 H9C 109.5
H9B C9 H9C 109.5
C9 C10 C11 110.0(5)
C9 C10 P2 115.5(4)
C11 C10 P2 112.2(4)
C9 C10 H10 106.2
C11 C10 H10 106.2
P2 C10 H10 106.2
C10 C11 H11A 109.5
C10 C11 H11B 109.5
H11A C11 H11B 109.5
C10 C11 H11C 109.5
H11A C11 H11C 109.5
H11B C11 H11C 109.5
C13 C12 H12A 109.5
C13 C12 H12B 109.5
H12A C12 H12B 109.5
C13 C12 H12C 109.5
H12A C12 H12C 109.5
H12B C12 H12C 109.5
C14 C13 C12 109.2(5)
C14 C13 P2 112.6(4)
C12 C13 P2 113.9(4)
C14 C13 H13 106.9
C12 C13 H13 106.9
P2 C13 H13 106.9
C13 C14 H14A 109.5
C13 C14 H14B 109.5
H14A C14 H14B 109.5
C13 C14 H14C 109.5
H14A C14 H14C 109.5
H14B C14 H14C 109.5
C16 C15 P2 110.3(4)
C16 C15 H15A 109.6
P2 C15 H15A 109.6
C16 C15 H15B 109.6
P2 C15 H15B 109.6
H15A C15 H15B 108.1
C15 C16 P4 107.6(4)
C15 C16 H16A 110.2
P4 C16 H16A 110.2
C15 C16 H16B 110.2
P4 C16 H16B 110.2
H16A C16 H16B 108.5
C18 C17 H17A 109.5
C18 C17 H17B 109.5
H17A C17 H17B 109.5
C18 C17 H17C 109.5
H17A C17 H17C 109.5
H17B C17 H17C 109.5
C17 C18 C19 109.2(6)
C17 C18 P3 113.4(4)
C19 C18 P3 108.0(5)
C17 C18 H18 108.7
C19 C18 H18 108.7
P3 C18 H18 108.7
C18 C19 H19A 109.5
C18 C19 H19B 109.5
H19A C19 H19B 109.5
C18 C19 H19C 109.5
H19A C19 H19C 109.5
H19B C19 H19C 109.5
C21 C20 H20A 109.5
C21 C20 H20B 109.5
H20A C20 H20B 109.5
C21 C20 H20C 109.5
H20A C20 H20C 109.5
H20B C20 H20C 109.5
C22 C21 C20 110.0(6)
C22 C21 P3 117.1(5)
C20 C21 P3 110.7(4)
C22 C21 H21 106.1
C20 C21 H21 106.1
P3 C21 H21 106.1
C21 C22 H22A 109.5
C21 C22 H22B 109.5
H22A C22 H22B 109.5
C21 C22 H22C 109.5
H22A C22 H22C 109.5
H22B C22 H22C 109.5
C24 C23 P3 112.5(4)
C24 C23 H23A 109.1
P3 C23 H23A 109.1
C24 C23 H23B 109.1
P3 C23 H23B 109.1
H23A C23 H23B 107.8
C23 C24 P4 114.8(4)
C23 C24 H24A 108.6
P4 C24 H24A 108.6
C23 C24 H24B 108.6
P4 C24 H24B 108.6
H24A C24 H24B 107.5
N2 C25 H25A 109.5
N2 C25 H25B 109.5
H25A C25 H25B 109.5
N2 C25 H25C 109.5
H25A C25 H25C 109.5
H25B C25 H25C 109.5
C27 C26 H26A 109.5
C27 C26 H26B 109.5
H26A C26 H26B 109.5
C27 C26 H26C 109.5
H26A C26 H26C 109.5
H26B C26 H26C 109.5
C26 C27 C28 111.7(5)
C26 C27 P5 119.2(5)
C28 C27 P5 112.1(4)
C26 C27 H27 104.0
C28 C27 H27 104.0
P5 C27 H27 104.0
C27 C28 H28A 109.5
C27 C28 H28B 109.5
H28A C28 H28B 109.5
C27 C28 H28C 109.5
H28A C28 H28C 109.5
H28B C28 H28C 109.5
C30 C29 H29A 109.5
C30 C29 H29B 109.5
H29A C29 H29B 109.5
C30 C29 H29C 109.5
H29A C29 H29C 109.5
H29B C29 H29C 109.5
C31 C30 C29 111.1(5)
C31 C30 P5 113.3(4)
C29 C30 P5 115.1(4)
C31 C30 H30 105.5
C29 C30 H30 105.5
P5 C30 H30 105.5
C30 C31 H31A 109.5
C30 C31 H31B 109.5
H31A C31 H31B 109.5
C30 C31 H31C 109.5
H31A C31 H31C 109.5
H31B C31 H31C 109.5
C33 C32 P5 108.6(4)
C33 C32 H32A 110.0
P5 C32 H32A 110.0
C33 C32 H32B 110.0
P5 C32 H32B 110.0
H32A C32 H32B 108.3
C32 C33 P8 107.3(4)
C32 C33 H33A 110.3
P8 C33 H33A 110.3
C32 C33 H33B 110.3
P8 C33 H33B 110.3
H33A C33 H33B 108.5
C35 C34 H34A 109.5
C35 C34 H34B 109.5
H34A C34 H34B 109.5
C35 C34 H34C 109.5
H34A C34 H34C 109.5
H34B C34 H34C 109.5
C34 C35 C36 109.4(4)
C34 C35 P6 114.2(4)
C36 C35 P6 113.7(4)
C34 C35 H35 106.3
C36 C35 H35 106.3
P6 C35 H35 106.3
C35 C36 H36A 109.5
C35 C36 H36B 109.5
H36A C36 H36B 109.5
C35 C36 H36C 109.5
H36A C36 H36C 109.5
H36B C36 H36C 109.5
C38 C37 H37A 109.5
C38 C37 H37B 109.5
H37A C37 H37B 109.5
C38 C37 H37C 109.5
H37A C37 H37C 109.5
H37B C37 H37C 109.5
C37 C38 C39 108.7(5)
C37 C38 P6 110.8(4)
C39 C38 P6 113.1(4)
C37 C38 H38 108.0
C39 C38 H38 108.0
P6 C38 H38 108.0
C38 C39 H39A 109.5
C38 C39 H39B 109.5
H39A C39 H39B 109.5
C38 C39 H39C 109.5
H39A C39 H39C 109.5
H39B C39 H39C 109.5
C41 C40 P6 112.1(4)
C41 C40 H40A 109.2
P6 C40 H40A 109.2
C41 C40 H40B 109.2
P6 C40 H40B 109.2
H40A C40 H40B 107.9
C40 C41 P8 111.7(4)
C40 C41 H41A 109.3
P8 C41 H41A 109.3
C40 C41 H41B 109.3
P8 C41 H41B 109.3
H41A C41 H41B 108.0
C43 C42 H42A 109.5
C43 C42 H42B 109.5
H42A C42 H42B 109.5
C43 C42 H42C 109.5
H42A C42 H42C 109.5
H42B C42 H42C 109.5
C42 C43 C44 110.0(6)
C42 C43 P7 116.8(5)
C44 C43 P7 109.5(4)
C42 C43 H43 106.7
C44 C43 H43 106.7
P7 C43 H43 106.7
C43 C44 H44A 109.5
C43 C44 H44B 109.5
H44A C44 H44B 109.5
C43 C44 H44C 109.5
H44A C44 H44C 109.5
H44B C44 H44C 109.5
C46 C45 H45A 109.5
C46 C45 H45B 109.5
H45A C45 H45B 109.5
C46 C45 H45C 109.5
H45A C45 H45C 109.5
H45B C45 H45C 109.5
C45 C46 C47 110.3(6)
C45 C46 P7 111.4(4)
C47 C46 P7 109.5(5)
C45 C46 H46 108.6
C47 C46 H46 108.6
P7 C46 H46 108.6
C46 C47 H47A 109.5
C46 C47 H47B 109.5
H47A C47 H47B 109.5
C46 C47 H47C 109.5
H47A C47 H47C 109.5
H47B C47 H47C 109.5
C49 C48 P7 114.9(4)
C49 C48 H48A 108.5
P7 C48 H48A 108.5
C49 C48 H48B 108.5
P7 C48 H48B 108.5
H48A C48 H48B 107.5
C48 C49 P8 114.1(4)
C48 C49 H49A 108.7
P8 C49 H49A 108.7
C48 C49 H49B 108.7
P8 C49 H49B 108.7
H49A C49 H49B 107.6
N4 C50 H50A 109.5
N4 C50 H50B 109.5
H50A C50 H50B 109.5
N4 C50 H50C 109.5
H50A C50 H50C 109.5
H50B C50 H50C 109.5

loop_
_geom_bond_atom_site_label_1
_geom_bond_atom_site_label_2
_geom_bond_distance
Ru1 N1 2.116(4)
Ru1 N2 2.173(5)
Ru1 P4 2.2446(14)
Ru1 P1 2.2895(14)
Ru1 P2 2.2899(14)
Ru1 Cl1 2.4893(14)
P1 C7 1.836(6)
P1 C5 1.862(5)
P1 C2 1.864(5)
N1 N2 1.452(6)
N1 H1A 0.943(19)
N1 H1B 0.96(2)
C1 C2 1.520(7)
C1 H1C 0.9800
C1 H1D 0.9800
C1 H1E 0.9800
Ru2 N3 2.109(5)
Ru2 N4 2.196(4)
Ru2 P8 2.2463(14)
Ru2 P6 2.2800(14)
Ru2 P5 2.2922(14)
Ru2 Cl3 2.4895(13)
P2 C10 1.853(6)
P2 C15 1.853(6)
P2 C13 1.875(6)
N2 C25 1.474(7)
N2 H2 0.95(2)
C2 C3 1.524(7)
C2 H2A 1.0000
P3 C21 1.844(7)
P3 C23 1.862(6)
P3 C18 1.871(6)
N3 N4 1.455(6)
N3 H3A 0.94(2)
N3 H3B 0.94(2)
C3 H3C 0.9800
C3 H3D 0.9800
C3 H3E 0.9800
P4 C24 1.830(5)
P4 C16 1.839(5)
P4 C8 1.843(5)
N4 C50 1.472(6)
N4 H4 0.940(19)
C4 C5 1.535(7)
C4 H4A 0.9800
C4 H4B 0.9800
C4 H4C 0.9800
P5 C32 1.843(6)
P5 C30 1.853(5)
P5 C27 1.861(6)
C5 C6 1.519(8)
C5 H5 1.0000
P6 C40 1.835(5)
P6 C35 1.862(5)
P6 C38 1.862(6)
C6 H6A 0.9800
C6 H6B 0.9800
C6 H6C 0.9800
P7 C46 1.852(6)
P7 C48 1.854(6)
P7 C43 1.858(7)
C7 C8 1.536(7)
C7 H7A 0.9900
C7 H7B 0.9900
P8 C33 1.836(5)
P8 C49 1.837(5)
P8 C41 1.857(5)
C8 H8A 0.9900
C8 H8B 0.9900
C9 C10 1.535(7)
C9 H9A 0.9800
C9 H9B 0.9800
C9 H9C 0.9800
C10 C11 1.536(8)
C10 H10 1.0000
C11 H11A 0.9800
C11 H11B 0.9800
C11 H11C 0.9800
C12 C13 1.529(8)
C12 H12A 0.9800
C12 H12B 0.9800
C12 H12C 0.9800
C13 C14 1.525(8)
C13 H13 1.0000
C14 H14A 0.9800
C14 H14B 0.9800
C14 H14C 0.9800
C15 C16 1.526(8)
C15 H15A 0.9900
C15 H15B 0.9900
C16 H16A 0.9900
C16 H16B 0.9900
C17 C18 1.503(9)
C17 H17A 0.9800
C17 H17B 0.9800
C17 H17C 0.9800
C18 C19 1.525(9)
C18 H18 1.0000
C19 H19A 0.9800
C19 H19B 0.9800
C19 H19C 0.9800
C20 C21 1.536(10)
C20 H20A 0.9800
C20 H20B 0.9800
C20 H20C 0.9800
C21 C22 1.528(9)
C21 H21 1.0000
C22 H22A 0.9800
C22 H22B 0.9800
C22 H22C 0.9800
C23 C24 1.550(7)
C23 H23A 0.9900
C23 H23B 0.9900
C24 H24A 0.9900
C24 H24B 0.9900
C25 H25A 0.9800
C25 H25B 0.9800
C25 H25C 0.9800
C26 C27 1.497(8)
C26 H26A 0.9800
C26 H26B 0.9800
C26 H26C 0.9800
C27 C28 1.530(8)
C27 H27 1.0000
C28 H28A 0.9800
C28 H28B 0.9800
C28 H28C 0.9800
C29 C30 1.533(7)
C29 H29A 0.9800
C29 H29B 0.9800
C29 H29C 0.9800
C30 C31 1.532(8)
C30 H30 1.0000
C31 H31A 0.9800
C31 H31B 0.9800
C31 H31C 0.9800
C32 C33 1.531(7)
C32 H32A 0.9900
C32 H32B 0.9900
C33 H33A 0.9900
C33 H33B 0.9900
C34 C35 1.530(7)
C34 H34A 0.9800
C34 H34B 0.9800
C34 H34C 0.9800
C35 C36 1.533(7)
C35 H35 1.0000
C36 H36A 0.9800
C36 H36B 0.9800
C36 H36C 0.9800
C37 C38 1.527(7)
C37 H37A 0.9800
C37 H37B 0.9800
C37 H37C 0.9800
C38 C39 1.529(8)
C38 H38 1.0000
C39 H39A 0.9800
C39 H39B 0.9800
C39 H39C 0.9800
C40 C41 1.525(7)
C40 H40A 0.9900
C40 H40B 0.9900
C41 H41A 0.9900
C41 H41B 0.9900
C42 C43 1.539(9)
C42 H42A 0.9800
C42 H42B 0.9800
C42 H42C 0.9800
C43 C44 1.543(10)
C43 H43 1.0000
C44 H44A 0.9800
C44 H44B 0.9800
C44 H44C 0.9800
C45 C46 1.526(9)
C45 H45A 0.9800
C45 H45B 0.9800
C45 H45C 0.9800
C46 C47 1.535(9)
C46 H46 1.0000
C47 H47A 0.9800
C47 H47B 0.9800
C47 H47C 0.9800
C48 C49 1.530(7)
C48 H48A 0.9900
C48 H48B 0.9900
C49 H49A 0.9900
C49 H49B 0.9900
C50 H50A 0.9800
C50 H50B 0.9800
C50 H50C 0.9800
